data_7230047
loop_
_publ_author_name
'Zhao, Hai-Yuan'
'Wu, Fu-Song'
'Yang, Li'
'Liang, Ying'
'Cao, Xiao-Lin'
'Wang, Heng-Shan'
'Pan, Ying-Ming'

_publ_section_title
;
 Catalyst- and solvent-free approach to 2-arylated quinolines via [5 + 1]
 annulation of 2-methylquinolines with diynones
;
_journal_issue 9
_journal_name_full 'RSC Advances'
_journal_page_first 4584
_journal_paper_doi 10.1039/C7RA12716B
_journal_volume 8
_journal_year 2018
_chemical_formula_moiety 'C27 H19 N O, C H4 O'
_chemical_formula_sum 'C28 H23 N O2'
_chemical_formula_weight 405.47
_space_group_crystal_system monoclinic
_space_group_IT_number 14
_space_group_name_Hall '-P 2ybc'
_space_group_name_H-M_alt 'P 1 21/c 1'
_symmetry_space_group_name_Hall '-P 2ybc'
_symmetry_space_group_name_H-M 'P 1 21/c 1'
_atom_sites_solution_hydrogens geom
_atom_sites_solution_primary direct
_audit_creation_date 2016-11-01
_audit_creation_method
;
Olex2 1.2
(compiled 2016.09.09 svn.r3337 for OlexSys, GUI svn.r5227)
;
_audit_update_record
;
2017-02-27 deposited with the CCDC.
2018-01-22 downloaded from the CCDC.
;
_cell_angle_alpha 90
_cell_angle_beta 100.581(3)
_cell_angle_gamma 90
_cell_formula_units_Z 4
_cell_length_a 10.426(2)
_cell_length_b 12.933(3)
_cell_length_c 16.851(4)
_cell_measurement_reflns_used 9591
_cell_measurement_temperature 296(2)
_cell_measurement_theta_max 26.37
_cell_measurement_theta_min 2.46
_cell_volume 2233.5(9)
_computing_cell_refinement 'SAINT v8.27A (Bruker, 2012)'
_computing_data_reduction 'SAINT v8.27A (Bruker, 2012)'
_computing_molecular_graphics 'Olex2 (Dolomanov et al., 2009)'
_computing_publication_material 'Olex2 (Dolomanov et al., 2009)'
_computing_structure_refinement 'XL (Sheldrick, 2008)'
_computing_structure_solution 'XS (Sheldrick, 2008)'
_diffrn_ambient_temperature 296.15
_diffrn_measured_fraction_theta_full 0.999
_diffrn_measured_fraction_theta_max 0.999
_diffrn_measurement_device_type 'Bruker APEX-II CCD'
_diffrn_measurement_method '\f and \w scans'
_diffrn_radiation_monochromator graphite
_diffrn_radiation_type MoK\a
_diffrn_radiation_wavelength 0.71073
_diffrn_reflns_av_R_equivalents 0.0299
_diffrn_reflns_av_unetI/netI 0.0190
_diffrn_reflns_Laue_measured_fraction_full 0.999
_diffrn_reflns_Laue_measured_fraction_max 0.999
_diffrn_reflns_limit_h_max 12
_diffrn_reflns_limit_h_min -12
_diffrn_reflns_limit_k_max 15
_diffrn_reflns_limit_k_min -15
_diffrn_reflns_limit_l_max 20
_diffrn_reflns_limit_l_min -20
_diffrn_reflns_number 24211
_diffrn_reflns_point_group_measured_fraction_full 0.999
_diffrn_reflns_point_group_measured_fraction_max 0.999
_diffrn_reflns_theta_full 25.242
_diffrn_reflns_theta_max 25.348
_diffrn_reflns_theta_min 1.987
_diffrn_source_current 30.0
_diffrn_source_power 1.5
_diffrn_source_voltage 50.0
_diffrn_standards_number 0
_exptl_absorpt_coefficient_mu 0.075
_exptl_absorpt_correction_type none
_exptl_crystal_colour 'light yellow'
_exptl_crystal_density_diffrn 1.206
_exptl_crystal_description block
_exptl_crystal_F_000 856
_exptl_crystal_size_max 0.34
_exptl_crystal_size_mid 0.18
_exptl_crystal_size_min 0.07
_refine_diff_density_max 0.150
_refine_diff_density_min -0.165
_refine_diff_density_rms 0.038
_refine_ls_extinction_method none
_refine_ls_goodness_of_fit_ref 1.045
_refine_ls_hydrogen_treatment constr
_refine_ls_matrix_type full
_refine_ls_number_parameters 283
_refine_ls_number_reflns 4091
_refine_ls_number_restraints 0
_refine_ls_restrained_S_all 1.045
_refine_ls_R_factor_all 0.0473
_refine_ls_R_factor_gt 0.0367
_refine_ls_shift/su_max 0.000
_refine_ls_shift/su_mean 0.000
_refine_ls_structure_factor_coef Fsqd
_refine_ls_weighting_details 'w=1/[\s^2^(Fo^2^)+(0.0511P)^2^+0.4954P] where P=(Fo^2^+2Fc^2^)/3'
_refine_ls_weighting_scheme calc
_refine_ls_wR_factor_gt 0.0983
_refine_ls_wR_factor_ref 0.1073
_reflns_Friedel_coverage 0.000
_reflns_number_gt 3346
_reflns_number_total 4091
_reflns_threshold_expression 'I > 2\s(I)'
_cod_data_source_file c7ra12716b2.cif
_cod_data_source_block pym_zhy_006
_cod_original_cell_volume 2233.6(8)
_cod_database_code 7230047
_shelx_space_group_comment
;
The symmetry employed for this shelxl refinement is uniquely defined
by the following loop, which should always be used as a source of
symmetry information in preference to the above space-group names.
They are only intended as comments.
;
_shelx_estimated_absorpt_t_max 0.995
_shelx_estimated_absorpt_t_min 0.975
_olex2_refinement_description
;
1. Fixed Uiso
 At 1.2 times of:
  All C(H) groups
 At 1.5 times of:
  All C(H,H,H) groups, All O(H) groups
2.a Aromatic/amide H refined with riding coordinates:
 C2(H2), C3(H3), C4(H4), C5(H5), C7(H7), C8(H8), C13(H13), C14(H14), C15(H15),
 C16(H16), C17(H17), C18(H18), C20(H20), C23(H23), C24(H24), C25(H25), C26(H26),
  C27(H27)
2.b Idealised Me refined as rotating group:
 C28(H28A,H28B,H28C)
2.c Idealised tetrahedral OH refined as rotating group:
 O1(H1), O2(H2A)
;
_shelx_shelxl_version_number 2014/7
_olex2_submission_special_instructions 'No special instructions were received'

loop_
_space_group_symop_operation_xyz
'x, y, z'
'-x, y+1/2, -z+1/2'
'-x, -y, -z'
'x, -y-1/2, z-1/2'

loop_
_atom_site_label
_atom_site_type_symbol
_atom_site_fract_x
_atom_site_fract_y
_atom_site_fract_z
_atom_site_U_iso_or_equiv
_atom_site_adp_type
_atom_site_occupancy
_atom_site_site_symmetry_order
_atom_site_calc_flag
_atom_site_refinement_flags_posn
O1 O 0.26014(9) 0.53997(8) 0.23191(7) 0.0531(3) Uani 1 1 d .
H1 H 0.2714 0.4828 0.2531 0.080 Uiso 1 1 calc GR
O2 O 0.29374(13) 0.34464(9) 0.28261(8) 0.0688(3) Uani 1 1 d .
H2A H 0.2852 0.3095 0.3218 0.103 Uiso 1 1 calc GR
N1 N 0.74016(10) 0.72417(8) 0.08350(6) 0.0378(3) Uani 1 1 d .
C1 C 0.84204(12) 0.74027(10) 0.04334(8) 0.0393(3) Uani 1 1 d .
C2 C 0.90963(14) 0.83515(12) 0.05389(10) 0.0530(4) Uani 1 1 d .
H2 H 0.8827 0.8866 0.0857 0.064 Uiso 1 1 calc R
C3 C 1.01440(17) 0.85159(14) 0.01752(12) 0.0681(5) Uani 1 1 d .
H3 H 1.0589 0.9142 0.0253 0.082 Uiso 1 1 calc R
C4 C 1.05606(17) 0.77574(15) -0.03139(11) 0.0689(5) Uani 1 1 d .
H4 H 1.1281 0.7880 -0.0554 0.083 Uiso 1 1 calc R
C5 C 0.99157(16) 0.68438(14) -0.04390(10) 0.0594(4) Uani 1 1 d .
H5 H 1.0191 0.6347 -0.0770 0.071 Uiso 1 1 calc R
C6 C 0.88275(13) 0.66396(11) -0.00698(8) 0.0446(3) Uani 1 1 d .
C7 C 0.81091(15) 0.57128(12) -0.01773(9) 0.0506(4) Uani 1 1 d .
H7 H 0.8332 0.5199 -0.0513 0.061 Uiso 1 1 calc R
C8 C 0.70918(14) 0.55708(11) 0.02100(8) 0.0475(3) Uani 1 1 d .
H8 H 0.6607 0.4963 0.0136 0.057 Uiso 1 1 calc R
C9 C 0.67729(12) 0.63534(10) 0.07272(7) 0.0379(3) Uani 1 1 d .
C10 C 0.56971(12) 0.61623(10) 0.11870(7) 0.0367(3) Uani 1 1 d .
C11 C 0.45348(12) 0.67465(10) 0.10512(7) 0.0371(3) Uani 1 1 d .
C12 C 0.43009(12) 0.76559(10) 0.04962(8) 0.0408(3) Uani 1 1 d .
C13 C 0.45424(15) 0.76370(12) -0.02881(9) 0.0515(4) Uani 1 1 d .
H13 H 0.4915 0.7054 -0.0475 0.062 Uiso 1 1 calc R
C14 C 0.42316(17) 0.84813(14) -0.07927(10) 0.0621(4) Uani 1 1 d .
H14 H 0.4391 0.8457 -0.1318 0.075 Uiso 1 1 calc R
C15 C 0.36923(16) 0.93519(13) -0.05265(11) 0.0628(5) Uani 1 1 d .
H15 H 0.3488 0.9916 -0.0869 0.075 Uiso 1 1 calc R
C16 C 0.34558(15) 0.93884(12) 0.02463(11) 0.0582(4) Uani 1 1 d .
H16 H 0.3096 0.9980 0.0430 0.070 Uiso 1 1 calc R
C17 C 0.37515(14) 0.85476(11) 0.07543(9) 0.0485(3) Uani 1 1 d .
H17 H 0.3581 0.8578 0.1276 0.058 Uiso 1 1 calc R
C18 C 0.35225(12) 0.64701(10) 0.14470(8) 0.0403(3) Uani 1 1 d .
H18 H 0.2749 0.6846 0.1352 0.048 Uiso 1 1 calc R
C19 C 0.36496(12) 0.56470(10) 0.19783(8) 0.0397(3) Uani 1 1 d .
C20 C 0.48176(12) 0.51130(11) 0.21497(8) 0.0408(3) Uani 1 1 d .
H20 H 0.4919 0.4586 0.2532 0.049 Uiso 1 1 calc R
C21 C 0.58438(12) 0.53538(10) 0.17572(8) 0.0380(3) Uani 1 1 d .
C22 C 0.70842(12) 0.47560(11) 0.19862(8) 0.0414(3) Uani 1 1 d .
C23 C 0.82951(14) 0.52374(13) 0.21756(9) 0.0542(4) Uani 1 1 d .
H23 H 0.8349 0.5954 0.2151 0.065 Uiso 1 1 calc R
C24 C 0.94230(15) 0.46583(16) 0.24004(11) 0.0670(5) Uani 1 1 d .
H24 H 1.0226 0.4990 0.2528 0.080 Uiso 1 1 calc R
C25 C 0.93618(16) 0.35972(16) 0.24361(10) 0.0668(5) Uani 1 1 d .
H25 H 1.0122 0.3212 0.2583 0.080 Uiso 1 1 calc R
C26 C 0.81785(16) 0.31106(14) 0.22553(10) 0.0597(4) Uani 1 1 d .
H26 H 0.8133 0.2393 0.2279 0.072 Uiso 1 1 calc R
C27 C 0.70506(14) 0.36863(12) 0.20378(9) 0.0486(3) Uani 1 1 d .
H27 H 0.6251 0.3348 0.1923 0.058 Uiso 1 1 calc R
C28 C 0.3081(2) 0.27951(15) 0.21817(11) 0.0750(5) Uani 1 1 d .
H28A H 0.3231 0.3206 0.1733 0.113 Uiso 1 1 calc GR
H28B H 0.2302 0.2393 0.2024 0.113 Uiso 1 1 calc GR
H28C H 0.3809 0.2341 0.2347 0.113 Uiso 1 1 calc GR

loop_
_atom_site_aniso_label
_atom_site_aniso_U_11
_atom_site_aniso_U_22
_atom_site_aniso_U_33
_atom_site_aniso_U_23
_atom_site_aniso_U_13
_atom_site_aniso_U_12
O1 0.0399(5) 0.0585(6) 0.0660(7) 0.0159(5) 0.0237(5) 0.0019(5)
O2 0.0807(8) 0.0618(7) 0.0702(8) 0.0270(6) 0.0306(6) 0.0083(6)
N1 0.0357(6) 0.0417(6) 0.0371(6) -0.0019(5) 0.0094(4) -0.0044(5)
C1 0.0343(6) 0.0470(8) 0.0369(7) 0.0019(6) 0.0076(5) -0.0039(5)
C2 0.0477(8) 0.0485(8) 0.0650(10) -0.0012(7) 0.0164(7) -0.0088(7)
C3 0.0541(10) 0.0659(11) 0.0887(13) 0.0050(9) 0.0248(9) -0.0197(8)
C4 0.0525(10) 0.0871(13) 0.0749(11) 0.0040(10) 0.0323(8) -0.0128(9)
C5 0.0528(9) 0.0768(11) 0.0543(9) -0.0044(8) 0.0252(7) -0.0026(8)
C6 0.0424(7) 0.0560(9) 0.0369(7) -0.0012(6) 0.0111(6) -0.0023(6)
C7 0.0554(9) 0.0550(9) 0.0444(8) -0.0134(7) 0.0174(7) -0.0034(7)
C8 0.0525(8) 0.0463(8) 0.0463(8) -0.0111(6) 0.0159(6) -0.0120(6)
C9 0.0366(7) 0.0425(7) 0.0347(7) -0.0018(5) 0.0065(5) -0.0062(5)
C10 0.0353(6) 0.0406(7) 0.0342(6) -0.0045(5) 0.0068(5) -0.0080(5)
C11 0.0368(7) 0.0398(7) 0.0339(6) -0.0037(5) 0.0045(5) -0.0072(5)
C12 0.0347(7) 0.0451(8) 0.0412(7) 0.0021(6) 0.0033(5) -0.0084(5)
C13 0.0562(9) 0.0560(9) 0.0418(8) 0.0043(7) 0.0077(6) -0.0040(7)
C14 0.0689(11) 0.0699(11) 0.0461(9) 0.0138(8) 0.0068(8) -0.0099(9)
C15 0.0611(10) 0.0551(10) 0.0675(11) 0.0213(8) -0.0004(8) -0.0105(8)
C16 0.0515(9) 0.0446(8) 0.0761(11) 0.0059(8) 0.0055(8) -0.0047(7)
C17 0.0447(8) 0.0482(8) 0.0521(8) 0.0003(7) 0.0075(6) -0.0068(6)
C18 0.0341(6) 0.0440(7) 0.0425(7) -0.0007(6) 0.0065(5) -0.0020(5)
C19 0.0343(6) 0.0456(7) 0.0408(7) -0.0004(6) 0.0110(5) -0.0062(6)
C20 0.0376(7) 0.0453(7) 0.0397(7) 0.0059(6) 0.0073(5) -0.0041(6)
C21 0.0326(6) 0.0437(7) 0.0375(7) -0.0029(5) 0.0059(5) -0.0063(5)
C22 0.0361(7) 0.0527(8) 0.0366(7) 0.0003(6) 0.0095(5) -0.0009(6)
C23 0.0379(7) 0.0645(10) 0.0596(9) 0.0013(7) 0.0073(7) -0.0043(7)
C24 0.0334(8) 0.0968(14) 0.0698(11) 0.0009(10) 0.0065(7) -0.0007(8)
C25 0.0508(10) 0.0898(14) 0.0616(10) 0.0087(9) 0.0153(8) 0.0245(9)
C26 0.0615(10) 0.0635(10) 0.0578(9) 0.0058(8) 0.0204(8) 0.0159(8)
C27 0.0457(8) 0.0539(9) 0.0477(8) 0.0011(7) 0.0122(6) 0.0001(6)
C28 0.0881(13) 0.0755(12) 0.0595(10) 0.0169(9) 0.0085(9) -0.0105(10)

loop_
_atom_type_symbol
_atom_type_description
_atom_type_scat_dispersion_real
_atom_type_scat_dispersion_imag
_atom_type_scat_source
C C 0.0033 0.0016 'International Tables Vol C Tables 4.2.6.8 and 6.1.1.4'
H H 0.0000 0.0000 'International Tables Vol C Tables 4.2.6.8 and 6.1.1.4'
N N 0.0061 0.0033 'International Tables Vol C Tables 4.2.6.8 and 6.1.1.4'
O O 0.0106 0.0060 'International Tables Vol C Tables 4.2.6.8 and 6.1.1.4'

loop_
_geom_angle_atom_site_label_1
_geom_angle_atom_site_label_2
_geom_angle_atom_site_label_3
_geom_angle
C19 O1 H1 109.5
C28 O2 H2A 109.5
C9 N1 C1 118.24(11)
N1 C1 C2 118.86(12)
N1 C1 C6 122.16(12)
C2 C1 C6 118.96(12)
C1 C2 H2 119.9
C3 C2 C1 120.14(15)
C3 C2 H2 119.9
C2 C3 H3 119.5
C2 C3 C4 121.05(16)
C4 C3 H3 119.5
C3 C4 H4 119.9
C5 C4 C3 120.20(15)
C5 C4 H4 119.9
C4 C5 H5 119.7
C4 C5 C6 120.57(15)
C6 C5 H5 119.7
C5 C6 C1 119.06(13)
C7 C6 C1 117.37(12)
C7 C6 C5 123.57(14)
C6 C7 H7 120.1
C8 C7 C6 119.88(13)
C8 C7 H7 120.1
C7 C8 H8 120.2
C7 C8 C9 119.52(13)
C9 C8 H8 120.2
N1 C9 C8 122.76(12)
N1 C9 C10 118.26(11)
C8 C9 C10 118.96(11)
C11 C10 C9 122.07(11)
C21 C10 C9 118.55(11)
C21 C10 C11 119.37(11)
C10 C11 C12 124.03(11)
C18 C11 C10 119.22(12)
C18 C11 C12 116.75(12)
C13 C12 C11 122.95(13)
C13 C12 C17 117.92(13)
C17 C12 C11 119.05(12)
C12 C13 H13 119.8
C14 C13 C12 120.46(15)
C14 C13 H13 119.8
C13 C14 H14 119.7
C15 C14 C13 120.70(16)
C15 C14 H14 119.7
C14 C15 H15 120.1
C14 C15 C16 119.72(15)
C16 C15 H15 120.1
C15 C16 H16 119.9
C15 C16 C17 120.17(16)
C17 C16 H16 119.9
C12 C17 H17 119.5
C16 C17 C12 121.04(15)
C16 C17 H17 119.5
C11 C18 H18 119.5
C19 C18 C11 121.09(12)
C19 C18 H18 119.5
O1 C19 C18 117.71(12)
O1 C19 C20 122.55(12)
C18 C19 C20 119.73(12)
C19 C20 H20 119.6
C19 C20 C21 120.85(12)
C21 C20 H20 119.6
C10 C21 C22 122.68(11)
C20 C21 C10 119.55(12)
C20 C21 C22 117.73(12)
C23 C22 C21 122.23(13)
C27 C22 C21 120.09(12)
C27 C22 C23 117.66(13)
C22 C23 H23 119.7
C24 C23 C22 120.61(16)
C24 C23 H23 119.7
C23 C24 H24 119.8
C25 C24 C23 120.45(16)
C25 C24 H24 119.8
C24 C25 H25 120.1
C26 C25 C24 119.75(15)
C26 C25 H25 120.1
C25 C26 H26 120.0
C25 C26 C27 119.95(17)
C27 C26 H26 120.0
C22 C27 H27 119.2
C26 C27 C22 121.56(15)
C26 C27 H27 119.2
O2 C28 H28A 109.5
O2 C28 H28B 109.5
O2 C28 H28C 109.5
H28A C28 H28B 109.5
H28A C28 H28C 109.5
H28B C28 H28C 109.5

loop_
_geom_bond_atom_site_label_1
_geom_bond_atom_site_label_2
_geom_bond_distance
O1 H1 0.8200
O1 C19 1.3627(15)
O2 H2A 0.8200
O2 C28 1.404(2)
N1 C1 1.3762(16)
N1 C9 1.3186(16)
C1 C2 1.4099(19)
C1 C6 1.4160(19)
C2 H2 0.9300
C2 C3 1.364(2)
C3 H3 0.9300
C3 C4 1.401(3)
C4 H4 0.9300
C4 C5 1.357(2)
C5 H5 0.9300
C5 C6 1.415(2)
C6 C7 1.408(2)
C7 H7 0.9300
C7 C8 1.356(2)
C8 H8 0.9300
C8 C9 1.4145(19)
C9 C10 1.4962(17)
C10 C11 1.4107(18)
C10 C21 1.4093(18)
C11 C12 1.4947(18)
C11 C18 1.3946(18)
C12 C13 1.390(2)
C12 C17 1.392(2)
C13 H13 0.9300
C13 C14 1.385(2)
C14 H14 0.9300
C14 C15 1.370(3)
C15 H15 0.9300
C15 C16 1.370(3)
C16 H16 0.9300
C16 C17 1.383(2)
C17 H17 0.9300
C18 H18 0.9300
C18 C19 1.3816(19)
C19 C20 1.3835(19)
C20 H20 0.9300
C20 C21 1.3925(18)
C21 C22 1.4953(18)
C22 C23 1.3912(19)
C22 C27 1.387(2)
C23 H23 0.9300
C23 C24 1.387(2)
C24 H24 0.9300
C24 C25 1.376(3)
C25 H25 0.9300
C25 C26 1.369(3)
C26 H26 0.9300
C26 C27 1.383(2)
C27 H27 0.9300
C28 H28A 0.9600
C28 H28B 0.9600
C28 H28C 0.9600

loop_
_geom_torsion_atom_site_label_1
_geom_torsion_atom_site_label_2
_geom_torsion_atom_site_label_3
_geom_torsion_atom_site_label_4
_geom_torsion
O1 C19 C20 C21 176.58(12)
N1 C1 C2 C3 177.27(15)
N1 C1 C6 C5 -177.54(13)
N1 C1 C6 C7 2.8(2)
N1 C9 C10 C11 65.87(16)
N1 C9 C10 C21 -115.85(14)
C1 N1 C9 C8 -0.86(19)
C1 N1 C9 C10 177.79(11)
C1 C2 C3 C4 0.7(3)
C1 C6 C7 C8 -1.5(2)
C2 C1 C6 C5 1.2(2)
C2 C1 C6 C7 -178.41(13)
C2 C3 C4 C5 0.5(3)
C3 C4 C5 C6 -0.8(3)
C4 C5 C6 C1 0.0(2)
C4 C5 C6 C7 179.57(16)
C5 C6 C7 C8 178.84(15)
C6 C1 C2 C3 -1.5(2)
C6 C7 C8 C9 -0.8(2)
C7 C8 C9 N1 2.1(2)
C7 C8 C9 C10 -176.55(13)
C8 C9 C10 C11 -115.43(14)
C8 C9 C10 C21 62.86(16)
C9 N1 C1 C2 179.60(12)
C9 N1 C1 C6 -1.63(19)
C9 C10 C11 C12 -5.21(18)
C9 C10 C11 C18 174.28(11)
C9 C10 C21 C20 -175.36(11)
C9 C10 C21 C22 6.85(18)
C10 C11 C12 C13 48.63(19)
C10 C11 C12 C17 -134.92(13)
C10 C11 C18 C19 1.12(19)
C10 C21 C22 C23 47.25(19)
C10 C21 C22 C27 -134.60(14)
C11 C10 C21 C20 2.97(18)
C11 C10 C21 C22 -174.81(12)
C11 C12 C13 C14 175.97(13)
C11 C12 C17 C16 -176.65(12)
C11 C18 C19 O1 -177.61(12)
C11 C18 C19 C20 2.8(2)
C12 C11 C18 C19 -179.36(12)
C12 C13 C14 C15 0.6(2)
C13 C12 C17 C16 0.0(2)
C13 C14 C15 C16 -0.1(3)
C14 C15 C16 C17 -0.5(2)
C15 C16 C17 C12 0.5(2)
C17 C12 C13 C14 -0.5(2)
C18 C11 C12 C13 -130.87(14)
C18 C11 C12 C17 45.58(17)
C18 C19 C20 C21 -3.9(2)
C19 C20 C21 C10 0.97(19)
C19 C20 C21 C22 178.86(12)
C20 C21 C22 C23 -130.57(14)
C20 C21 C22 C27 47.58(18)
C21 C10 C11 C12 176.52(12)
C21 C10 C11 C18 -3.99(18)
C21 C22 C23 C24 178.76(14)
C21 C22 C27 C26 -179.38(13)
C22 C23 C24 C25 0.3(3)
C23 C22 C27 C26 -1.1(2)
C23 C24 C25 C26 -0.6(3)
C24 C25 C26 C27 0.0(3)
C25 C26 C27 C22 0.9(2)
C27 C22 C23 C24 0.6(2)
